data_7047558
loop_
_publ_author_name
'Ko\<renkov\'a, Monika'
'Kreml\'a\<cek, V\'it'
'Erben, Milan'
'Jir\'asko, Robert'
'De Proft, Frank'
'Turek, Jan'
'Jambor, Roman'
'R\%u\<Zi\<cka, Ale\<s'
'C\'isa\<rov\'a, Ivana'
'Dost\'al, Libor'

_publ_section_title
;
 Heavier pnictinidene gold(i) complexes.
;
_journal_issue 41
_journal_name_full 'Dalton transactions (Cambridge, England : 2003)'
_journal_page_first 14503
_journal_page_last 14514
_journal_paper_doi 10.1039/c8dt03022g
_journal_volume 47
_journal_year 2018
_chemical_formula_moiety 'C43 H59 Au N4 Sb, B F4'
_chemical_formula_sum 'C43 H59 Au B F4 N4 Sb'
_chemical_formula_weight 1037.46
_space_group_crystal_system monoclinic
_space_group_IT_number 14
_space_group_name_Hall '-P 2ybc'
_space_group_name_H-M_alt 'P 1 21/c 1'
_symmetry_space_group_name_Hall '-P 2ybc'
_symmetry_space_group_name_H-M 'P 1 21/c 1'
_atom_sites_solution_hydrogens mixed
_audit_creation_method SHELXL-2013
_audit_update_record
;
2018-09-04 deposited with the CCDC.
2018-09-14 downloaded from the CCDC.
;
_cell_angle_alpha 90
_cell_angle_beta 119.412(8)
_cell_angle_gamma 90
_cell_formula_units_Z 4
_cell_length_a 10.9280(17)
_cell_length_b 24.306(5)
_cell_length_c 19.2240(17)
_cell_measurement_reflns_used 36022
_cell_measurement_temperature 150(1)
_cell_measurement_theta_max 27.5
_cell_measurement_theta_min 1
_cell_volume 4448.1(13)
_computing_cell_refinement 'COLLECT and DENZO'
_computing_data_collection 'COLLECT (Hooft, 1998) and DENZO (Otwinowski & Minor, 1997)'
_computing_data_reduction 'COLLECT and DENZO'
_computing_molecular_graphics 'PLATON (Spek, 2003)'
_computing_publication_material 'SHELXL-97 (Sheldrick, 2008)'
_computing_structure_refinement 'SHELXL-2013 (Sheldrick, 2013)'
_computing_structure_solution 'SIR92 (Altomare et al., 1994)'
_diffrn_ambient_temperature 150(1)
_diffrn_detector_area_resol_mean 9.091
_diffrn_measured_fraction_theta_full 0.995
_diffrn_measured_fraction_theta_max 0.993
_diffrn_measurement_device_type 'Bruker Nonius KappaCCD area detector'
_diffrn_measurement_method '\f and \w scans to fill the Ewald sphere'
_diffrn_radiation_monochromator graphite
_diffrn_radiation_source 'fine-focus sealed tube'
_diffrn_radiation_type MoK\a
_diffrn_radiation_wavelength 0.71073
_diffrn_reflns_av_R_equivalents 0.1087
_diffrn_reflns_av_unetI/netI 0.0791
_diffrn_reflns_Laue_measured_fraction_full 0.995
_diffrn_reflns_Laue_measured_fraction_max 0.993
_diffrn_reflns_limit_h_max 13
_diffrn_reflns_limit_h_min -14
_diffrn_reflns_limit_k_max 31
_diffrn_reflns_limit_k_min -30
_diffrn_reflns_limit_l_max 24
_diffrn_reflns_limit_l_min -23
_diffrn_reflns_number 35844
_diffrn_reflns_point_group_measured_fraction_full 0.995
_diffrn_reflns_point_group_measured_fraction_max 0.993
_diffrn_reflns_theta_full 25.242
_diffrn_reflns_theta_max 27.504
_diffrn_reflns_theta_min 2.050
_diffrn_standards_number 0
_exptl_absorpt_coefficient_mu 3.952
_exptl_absorpt_correction_T_max 0.608
_exptl_absorpt_correction_T_min 0.382
_exptl_absorpt_correction_type integration
_exptl_absorpt_process_details
;
Gaussian integration (Coppens, 1970)
;
_exptl_crystal_colour 'light yellow'
_exptl_crystal_density_diffrn 1.549
_exptl_crystal_description block
_exptl_crystal_F_000 2064
_exptl_crystal_size_max 0.45
_exptl_crystal_size_mid 0.24
_exptl_crystal_size_min 0.20
_refine_diff_density_max 1.725
_refine_diff_density_min -4.159
_refine_diff_density_rms 0.229
_refine_ls_extinction_method none
_refine_ls_goodness_of_fit_ref 1.111
_refine_ls_hydrogen_treatment constr
_refine_ls_matrix_type full
_refine_ls_number_parameters 512
_refine_ls_number_reflns 10148
_refine_ls_number_restraints 721
_refine_ls_restrained_S_all 1.098
_refine_ls_R_factor_all 0.1197
_refine_ls_R_factor_gt 0.0644
_refine_ls_shift/su_max 0.000
_refine_ls_shift/su_mean 0.000
_refine_ls_structure_factor_coef Fsqd
_refine_ls_weighting_details 'w=1/[\s^2^(Fo^2^)+(0.0775P)^2^+40.6682P] where P=(Fo^2^+2Fc^2^)/3'
_refine_ls_weighting_scheme calc
_refine_ls_wR_factor_gt 0.1453
_refine_ls_wR_factor_ref 0.1913
_reflns_Friedel_coverage 0.000
_reflns_number_gt 6660
_reflns_number_total 10148
_reflns_threshold_expression 'I > 2\s(I)'
_cod_data_source_file c8dt03022g2.cif
_cod_data_source_block 6
_cod_depositor_comments 'Adding full bibliography for 7047556--7047562.cif.'
_cod_original_cell_volume 4448.1(12)
_cod_database_code 7047558
_shelx_space_group_comment
;
The symmetry employed for this shelxl refinement is uniquely defined
by the following loop, which should always be used as a source of
symmetry information in preference to the above space-group names.
They are only intended as comments.
;
_shelxl_version_number 2013-4

loop_
_space_group_symop_operation_xyz
'x, y, z'
'-x, y+1/2, -z+1/2'
'-x, -y, -z'
'x, -y-1/2, z-1/2'

loop_
_atom_site_label
_atom_site_type_symbol
_atom_site_fract_x
_atom_site_fract_y
_atom_site_fract_z
_atom_site_U_iso_or_equiv
_atom_site_adp_type
_atom_site_occupancy
_atom_site_site_symmetry_order
_atom_site_calc_flag
_atom_site_refinement_flags_posn
_atom_site_refinement_flags_adp
_atom_site_refinement_flags_occupancy
_atom_site_disorder_assembly
_atom_site_disorder_group
Au1 Au 0.96742(3) 0.40334(2) 0.32480(2) 0.03187(13) Uani 1 1 d . U . . .
Sb1 Sb 1.22915(6) 0.41048(3) 0.36319(4) 0.03590(19) Uani 1 1 d . U . . .
C15 C 1.1854(12) 0.3435(6) 0.5436(7) 0.051(3) Uani 1 1 d . U . . .
H15A H 1.1279 0.3728 0.5100 0.061 Uiso 1 1 d R U . . .
H15B H 1.1998 0.3485 0.5966 0.061 Uiso 1 1 d R U . . .
H15C H 1.1394 0.3089 0.5227 0.061 Uiso 1 1 d R U . . .
N1 N 1.1723(8) 0.4330(4) 0.2313(5) 0.0347(16) Uani 1 1 d . U . . .
C8 C 1.1498(11) 0.4896(5) 0.1982(7) 0.042(2) Uani 1 1 d . U . . .
C1 C 1.2356(9) 0.3366(4) 0.3088(5) 0.0339(18) Uani 1 1 d . U . . .
C7 C 1.1753(10) 0.3914(5) 0.1916(6) 0.037(2) Uani 1 1 d . U . . .
H7 H 1.1577 0.3951 0.1393 0.044 Uiso 1 1 d R U . . .
C20 C 0.6650(9) 0.4413(4) 0.1562(5) 0.0281(17) Uani 1 1 d . U . . .
C25 C 0.6610(9) 0.4986(4) 0.1561(6) 0.0294(17) Uani 1 1 d . U . . .
C21 C 0.6798(10) 0.4117(4) 0.0997(6) 0.0331(18) Uani 1 1 d . U . . .
C24 C 0.6761(10) 0.5257(4) 0.0966(6) 0.035(2) Uani 1 1 d . U . . .
H24 H 0.6754 0.5639 0.0951 0.042 Uiso 1 1 d R U . . .
N2 N 1.2954(8) 0.3383(4) 0.4613(5) 0.0432(19) Uani 1 1 d . U . . .
C18 C 0.5229(8) 0.3939(4) 0.2077(6) 0.0293(16) Uani 1 1 d . U . . .
H18 H 0.4345 0.4017 0.1649 0.035 Uiso 1 1 d R U . . .
C31 C 0.7960(13) 0.5510(6) 0.2828(8) 0.065(4) Uani 1 1 d . U . . .
H31A H 0.8622 0.5213 0.2980 0.078 Uiso 1 1 d R U . . .
H31B H 0.7928 0.5642 0.3290 0.078 Uiso 1 1 d R U . . .
H31C H 0.8243 0.5803 0.2603 0.078 Uiso 1 1 d R U . . .
C22 C 0.6927(10) 0.4401(4) 0.0422(6) 0.037(2) Uani 1 1 d . U . . .
H22 H 0.7020 0.4209 0.0032 0.044 Uiso 1 1 d R U . . .
N3 N 0.6515(7) 0.4116(3) 0.2170(5) 0.0263(13) Uani 1 1 d . U . . .
C30 C 0.5471(12) 0.5782(5) 0.1872(7) 0.046(3) Uani 1 1 d . U . . .
H30A H 0.5889 0.6081 0.1737 0.055 Uiso 1 1 d R U . . .
H30B H 0.5230 0.5902 0.2266 0.055 Uiso 1 1 d R U . . .
H30C H 0.4638 0.5662 0.1403 0.055 Uiso 1 1 d R U . . .
C9 C 1.2942(13) 0.5191(6) 0.2432(9) 0.064(3) Uani 1 1 d . U . . .
H9A H 1.3244 0.5199 0.2993 0.077 Uiso 1 1 d R U . . .
H9B H 1.2856 0.5560 0.2236 0.077 Uiso 1 1 d R U . . .
H9C H 1.3620 0.4994 0.2347 0.077 Uiso 1 1 d R U . . .
C12 C 1.3015(10) 0.2922(5) 0.4339(6) 0.045(2) Uani 1 1 d . U . . .
H12 H 1.3258 0.2611 0.4662 0.054 Uiso 1 1 d R U . . .
C11 C 1.0909(15) 0.4930(6) 0.1099(8) 0.063(3) Uani 1 1 d . U . . .
H11A H 1.1558 0.4766 0.0960 0.075 Uiso 1 1 d R U . . .
H11B H 1.0760 0.5308 0.0934 0.075 Uiso 1 1 d R U . . .
H11C H 1.0031 0.4736 0.0836 0.075 Uiso 1 1 d R U . . .
C29 C 0.6506(10) 0.5312(4) 0.2206(6) 0.034(2) Uani 1 1 d . U . . .
H29 H 0.6175 0.5060 0.2475 0.041 Uiso 1 1 d R U . . .
C23 C 0.6920(10) 0.4976(4) 0.0411(6) 0.038(2) Uani 1 1 d . U . . .
H23 H 0.7022 0.5162 0.0021 0.045 Uiso 1 1 d R U . . .
C14 C 1.4167(17) 0.2983(8) 0.5998(8) 0.093(5) Uani 1 1 d . U . . .
H14A H 1.3622 0.2654 0.5904 0.111 Uiso 1 1 d R U . . .
H14B H 1.4545 0.3093 0.6545 0.111 Uiso 1 1 d R U . . .
H14C H 1.4922 0.2914 0.5889 0.111 Uiso 1 1 d R U . . .
C6 C 1.2703(10) 0.2877(5) 0.3516(6) 0.040(2) Uani 1 1 d . U . . .
C5 C 1.2736(13) 0.2398(5) 0.3151(7) 0.052(3) Uani 1 1 d . U . . .
H5 H 1.2941 0.2066 0.3426 0.062 Uiso 1 1 d R U . . .
C13 C 1.3250(10) 0.3443(6) 0.5454(6) 0.054(3) Uani 1 1 d . U . . .
C2 C 1.2063(9) 0.3381(4) 0.2300(6) 0.0340(18) Uani 1 1 d . U . . .
C10 C 1.0520(11) 0.5181(5) 0.2216(7) 0.050(3) Uani 1 1 d . U . . .
H10A H 0.9633 0.4993 0.1981 0.060 Uiso 1 1 d R U . . .
H10B H 1.0380 0.5554 0.2030 0.060 Uiso 1 1 d R U . . .
H10C H 1.0932 0.5177 0.2787 0.060 Uiso 1 1 d R U . . .
C26 C 0.6855(12) 0.3491(4) 0.1006(7) 0.042(2) Uani 1 1 d . U . . .
H26 H 0.6545 0.3360 0.1377 0.050 Uiso 1 1 d R U . . .
C28 C 0.8364(14) 0.3297(5) 0.1322(9) 0.067(4) Uani 1 1 d . U . . .
H28A H 0.8635 0.3356 0.0923 0.081 Uiso 1 1 d R U . . .
H28B H 0.8428 0.2913 0.1448 0.081 Uiso 1 1 d R U . . .
H28C H 0.8979 0.3501 0.1795 0.081 Uiso 1 1 d R U . . .
C27 C 0.5878(13) 0.3240(5) 0.0186(8) 0.057(3) Uani 1 1 d . U . . .
H27A H 0.6157 0.3361 -0.0191 0.068 Uiso 1 1 d R U . . .
H27B H 0.4932 0.3357 0.0013 0.068 Uiso 1 1 d R U . . .
H27C H 0.5927 0.2846 0.0222 0.068 Uiso 1 1 d R U . . .
C16 C 1.3919(17) 0.4011(7) 0.5733(8) 0.082(4) Uani 1 1 d . U . . .
H16A H 1.4858 0.4005 0.5812 0.098 Uiso 1 1 d R U . . .
H16B H 1.3946 0.4104 0.6225 0.098 Uiso 1 1 d R U . . .
H16C H 1.3374 0.4280 0.5334 0.098 Uiso 1 1 d R U . . .
F4 F 0.2540(8) 0.1038(3) 0.5410(4) 0.063(2) Uani 1 1 d . U . . .
F2 F 0.1926(13) 0.1934(4) 0.5153(6) 0.104(3) Uani 1 1 d . U . A 1
F1 F 0.1854(12) 0.1426(4) 0.4214(5) 0.096(3) Uani 1 1 d . U . B 1
C3 C 1.2131(10) 0.2892(5) 0.1939(6) 0.042(2) Uani 1 1 d . U . . .
H3 H 1.1956 0.2892 0.1414 0.050 Uiso 1 1 d R U . . .
C17 C 0.7573(9) 0.3947(4) 0.2868(6) 0.0283(19) Uani 1 1 d . U . . .
C4 C 1.2457(13) 0.2414(6) 0.2355(7) 0.055(3) Uani 1 1 d . U . . .
H4 H 1.2494 0.2090 0.2110 0.066 Uiso 1 1 d R U . . .
B1 B 0.1740(17) 0.1426(6) 0.4867(8) 0.054(3) Uani 1 1 d . U . . .
F3 F 0.0401(12) 0.1320(5) 0.4722(9) 0.151(5) Uani 1 1 d . U . . .
N4 N 0.6962(9) 0.3655(4) 0.3208(6) 0.0263(13) Uani 0.755(11) 1 d . U P . .
C19 C 0.5505(11) 0.3642(5) 0.2717(7) 0.0293(16) Uani 0.755(11) 1 d . U P C .
H19 H 0.4859 0.3462 0.2819 0.035 Uiso 0.755(11) 1 calc R U P . .
C32 C 0.7685(16) 0.3420(6) 0.4018(8) 0.036(2) Uani 0.755(11) 1 d D U P C 1
C33 C 0.7875(15) 0.3725(7) 0.4679(9) 0.043(2) Uani 0.755(11) 1 d D U P C 1
C34 C 0.8582(16) 0.3454(8) 0.5411(9) 0.049(3) Uani 0.755(11) 1 d D U P C 1
H34 H 0.8757 0.3639 0.5874 0.059 Uiso 0.755(11) 1 calc R U P C 1
C35 C 0.9025(17) 0.2920(8) 0.5463(10) 0.053(3) Uani 0.755(11) 1 d D U P C 1
H35 H 0.9479 0.2749 0.5960 0.063 Uiso 0.755(11) 1 calc R U P C 1
C36 C 0.8814(17) 0.2638(7) 0.4809(10) 0.048(3) Uani 0.755(11) 1 d D U P C 1
H36 H 0.9148 0.2279 0.4870 0.058 Uiso 0.755(11) 1 calc R U P C 1
C37 C 0.8107(16) 0.2867(7) 0.4037(9) 0.045(2) Uani 0.755(11) 1 d D U P C 1
C38 C 0.7409(16) 0.4305(7) 0.4638(10) 0.050(3) Uani 0.755(11) 1 d D U P C 1
H38 H 0.6774 0.4386 0.4073 0.060 Uiso 0.755(11) 1 calc R U P C 1
C39 C 0.661(2) 0.4418(9) 0.5068(13) 0.066(4) Uani 0.755(11) 1 d D U P C 1
H39A H 0.6350 0.4800 0.5010 0.100 Uiso 0.755(11) 1 calc R U P C 1
H39B H 0.7185 0.4332 0.5624 0.100 Uiso 0.755(11) 1 calc R U P C 1
H39C H 0.5776 0.4195 0.4845 0.100 Uiso 0.755(11) 1 calc R U P C 1
C40 C 0.865(2) 0.4687(9) 0.4911(15) 0.073(5) Uani 0.755(11) 1 d D U P C 1
H40A H 0.8344 0.5061 0.4880 0.109 Uiso 0.755(11) 1 calc R U P C 1
H40B H 0.9064 0.4641 0.4574 0.109 Uiso 0.755(11) 1 calc R U P C 1
H40C H 0.9336 0.4602 0.5453 0.109 Uiso 0.755(11) 1 calc R U P C 1
C41 C 0.7870(17) 0.2553(7) 0.3313(10) 0.050(3) Uani 0.755(11) 1 d D U P C 1
H41 H 0.7206 0.2766 0.2847 0.060 Uiso 0.755(11) 1 calc R U P C 1
C42 C 0.722(2) 0.1979(7) 0.3237(13) 0.062(4) Uani 0.755(11) 1 d D U P C 1
H42A H 0.7095 0.1804 0.2759 0.092 Uiso 0.755(11) 1 calc R U P C 1
H42B H 0.6327 0.2015 0.3214 0.092 Uiso 0.755(11) 1 calc R U P C 1
H42C H 0.7835 0.1759 0.3691 0.092 Uiso 0.755(11) 1 calc R U P C 1
C43 C 0.922(2) 0.2497(9) 0.3263(12) 0.062(4) Uani 0.755(11) 1 d D U P C 1
H43A H 0.9021 0.2298 0.2789 0.094 Uiso 0.755(11) 1 calc R U P C 1
H43B H 0.9907 0.2302 0.3723 0.094 Uiso 0.755(11) 1 calc R U P C 1
H43C H 0.9566 0.2857 0.3247 0.094 Uiso 0.755(11) 1 calc R U P C 1
C32A C 0.762(5) 0.3245(13) 0.3850(16) 0.036(2) Uani 0.245(11) 1 d D U P C 2
C33A C 0.783(4) 0.3503(13) 0.4539(19) 0.043(2) Uani 0.245(11) 1 d D U P C 2
C34A C 0.844(5) 0.3174(17) 0.5235(17) 0.049(3) Uani 0.245(11) 1 d D U P C 2
H34A H 0.8584 0.3320 0.5716 0.059 Uiso 0.245(11) 1 calc R U P C 2
C35A C 0.883(5) 0.2645(18) 0.521(2) 0.053(3) Uani 0.245(11) 1 d D U P C 2
H35A H 0.9222 0.2434 0.5670 0.063 Uiso 0.245(11) 1 calc R U P C 2
C36A C 0.867(5) 0.2418(14) 0.453(2) 0.048(3) Uani 0.245(11) 1 d D U P C 2
H36A H 0.9026 0.2066 0.4548 0.058 Uiso 0.245(11) 1 calc R U P C 2
C37A C 0.799(4) 0.2691(14) 0.3786(18) 0.045(2) Uani 0.245(11) 1 d D U P C 2
C38A C 0.744(4) 0.4081(13) 0.460(2) 0.050(3) Uani 0.245(11) 1 d D U P C 2
H38A H 0.6891 0.4209 0.4044 0.060 Uiso 0.245(11) 1 calc R U P C 2
C39A C 0.649(6) 0.415(2) 0.495(4) 0.066(4) Uani 0.245(11) 1 d D U P C 2
H39D H 0.6303 0.4529 0.4968 0.100 Uiso 0.245(11) 1 calc R U P C 2
H39E H 0.6937 0.3994 0.5475 0.100 Uiso 0.245(11) 1 calc R U P C 2
H39F H 0.5625 0.3955 0.4618 0.100 Uiso 0.245(11) 1 calc R U P C 2
C40A C 0.869(6) 0.444(2) 0.497(5) 0.073(5) Uani 0.245(11) 1 d D U P C 2
H40D H 0.8410 0.4807 0.5027 0.109 Uiso 0.245(11) 1 calc R U P C 2
H40E H 0.9129 0.4453 0.4647 0.109 Uiso 0.245(11) 1 calc R U P C 2
H40F H 0.9344 0.4301 0.5492 0.109 Uiso 0.245(11) 1 calc R U P C 2
C41A C 0.778(4) 0.2440(14) 0.303(2) 0.050(3) Uani 0.245(11) 1 d D U P C 2
H41A H 0.7106 0.2673 0.2594 0.060 Uiso 0.245(11) 1 calc R U P C 2
C42A C 0.716(6) 0.1852(17) 0.287(3) 0.062(4) Uani 0.245(11) 1 d D U P C 2
H42D H 0.7054 0.1723 0.2370 0.092 Uiso 0.245(11) 1 calc R U P C 2
H42E H 0.6266 0.1856 0.2847 0.092 Uiso 0.245(11) 1 calc R U P C 2
H42F H 0.7790 0.1612 0.3292 0.092 Uiso 0.245(11) 1 calc R U P C 2
C43A C 0.913(6) 0.243(3) 0.298(4) 0.062(4) Uani 0.245(11) 1 d D U P C 2
H43D H 0.8938 0.2293 0.2469 0.094 Uiso 0.245(11) 1 calc R U P C 2
H43E H 0.9814 0.2201 0.3395 0.094 Uiso 0.245(11) 1 calc R U P C 2
H43F H 0.9500 0.2800 0.3047 0.094 Uiso 0.245(11) 1 calc R U P C 2

loop_
_atom_site_aniso_label
_atom_site_aniso_U_11
_atom_site_aniso_U_22
_atom_site_aniso_U_33
_atom_site_aniso_U_23
_atom_site_aniso_U_13
_atom_site_aniso_U_12
Au1 0.01258(17) 0.0550(3) 0.02506(19) 0.00815(17) 0.00697(13) -0.00005(16)
Sb1 0.0144(3) 0.0653(5) 0.0264(3) -0.0094(3) 0.0087(2) -0.0065(3)
C15 0.034(5) 0.081(8) 0.041(6) 0.004(6) 0.022(4) 0.005(5)
N1 0.015(3) 0.056(4) 0.035(4) -0.002(3) 0.014(3) -0.009(3)
C8 0.033(5) 0.053(5) 0.050(5) 0.000(4) 0.029(4) -0.006(4)
C1 0.017(4) 0.057(4) 0.024(3) -0.002(3) 0.007(3) -0.003(3)
C7 0.026(5) 0.059(4) 0.029(4) 0.000(3) 0.015(4) -0.006(3)
C20 0.019(4) 0.035(4) 0.025(4) 0.007(3) 0.007(3) -0.001(3)
C25 0.018(4) 0.033(4) 0.033(4) 0.007(3) 0.010(3) 0.003(3)
C21 0.024(4) 0.036(4) 0.034(4) 0.002(3) 0.010(4) -0.001(3)
C24 0.030(5) 0.035(4) 0.033(4) 0.007(3) 0.011(4) -0.002(4)
N2 0.016(4) 0.083(5) 0.029(3) 0.001(3) 0.009(3) 0.003(4)
C18 0.009(2) 0.035(4) 0.040(4) 0.014(3) 0.009(2) 0.002(2)
C31 0.037(5) 0.084(9) 0.058(7) -0.032(6) 0.011(5) -0.002(5)
C22 0.033(5) 0.041(4) 0.039(5) -0.002(3) 0.019(4) -0.004(4)
N3 0.006(2) 0.035(3) 0.034(3) 0.014(2) 0.0060(19) 0.0000(19)
C30 0.051(6) 0.040(5) 0.056(7) 0.012(5) 0.034(5) 0.016(5)
C9 0.038(5) 0.059(7) 0.097(9) 0.000(6) 0.035(5) -0.005(5)
C12 0.020(4) 0.080(6) 0.032(4) 0.007(4) 0.009(4) 0.006(4)
C11 0.072(8) 0.070(8) 0.058(5) 0.005(5) 0.040(5) 0.002(6)
C29 0.024(4) 0.037(5) 0.036(4) 0.002(3) 0.010(4) 0.004(3)
C23 0.030(5) 0.045(4) 0.033(4) 0.008(3) 0.011(4) -0.004(4)
C14 0.070(8) 0.160(11) 0.039(6) 0.018(7) 0.020(6) 0.046(8)
C6 0.022(4) 0.062(5) 0.032(4) 0.007(3) 0.010(3) 0.003(4)
C5 0.043(6) 0.065(6) 0.039(5) 0.003(4) 0.014(4) 0.006(5)
C13 0.019(4) 0.113(8) 0.025(4) -0.001(4) 0.007(3) 0.005(4)
C2 0.017(4) 0.056(4) 0.028(4) -0.003(3) 0.010(3) -0.009(3)
C10 0.031(5) 0.079(7) 0.042(6) -0.004(5) 0.019(5) 0.001(5)
C26 0.041(5) 0.032(4) 0.041(5) -0.002(4) 0.011(4) -0.003(3)
C28 0.048(6) 0.049(7) 0.071(8) -0.023(6) 0.004(5) 0.008(5)
C27 0.044(6) 0.053(7) 0.057(6) -0.016(5) 0.012(5) -0.008(5)
C16 0.069(9) 0.143(9) 0.041(7) -0.025(6) 0.033(6) -0.034(7)
F4 0.070(5) 0.060(4) 0.036(3) 0.007(3) 0.008(3) 0.028(3)
F2 0.153(7) 0.071(4) 0.085(5) -0.004(4) 0.058(5) 0.026(4)
F1 0.140(7) 0.085(5) 0.069(4) 0.012(4) 0.056(4) 0.045(5)
C3 0.029(5) 0.065(5) 0.030(4) -0.004(4) 0.012(4) -0.007(4)
C17 0.012(3) 0.041(5) 0.031(4) 0.014(3) 0.009(3) 0.004(3)
C4 0.051(7) 0.066(6) 0.041(5) -0.002(4) 0.017(5) -0.006(5)
B1 0.062(6) 0.048(5) 0.040(5) 0.007(4) 0.015(5) 0.029(5)
F3 0.078(6) 0.137(9) 0.209(11) 0.080(8) 0.049(6) 0.045(5)
N4 0.006(2) 0.035(3) 0.034(3) 0.014(2) 0.0060(19) 0.0000(19)
C19 0.009(2) 0.035(4) 0.040(4) 0.014(3) 0.009(2) 0.002(2)
C32 0.025(4) 0.043(4) 0.039(3) 0.016(3) 0.014(3) 0.003(3)
C33 0.027(5) 0.060(5) 0.042(4) 0.011(3) 0.016(3) 0.000(4)
C34 0.041(5) 0.060(5) 0.046(4) 0.014(3) 0.022(4) 0.002(4)
C35 0.041(5) 0.063(5) 0.053(5) 0.014(3) 0.023(4) 0.002(4)
C36 0.038(5) 0.052(5) 0.051(4) 0.020(3) 0.020(3) 0.006(4)
C37 0.036(5) 0.047(4) 0.051(4) 0.017(3) 0.020(3) 0.007(3)
C38 0.040(5) 0.059(5) 0.054(5) 0.009(4) 0.025(4) 0.002(4)
C39 0.049(6) 0.086(10) 0.072(8) -0.002(7) 0.036(6) -0.002(7)
C40 0.051(6) 0.075(8) 0.100(10) -0.003(7) 0.043(6) -0.006(6)
C41 0.044(5) 0.050(5) 0.052(5) 0.016(3) 0.021(4) 0.014(3)
C42 0.057(7) 0.053(5) 0.070(9) 0.014(5) 0.028(7) 0.008(5)
C43 0.054(6) 0.065(7) 0.073(10) 0.016(7) 0.034(7) 0.014(5)
C32A 0.025(4) 0.043(4) 0.039(3) 0.016(3) 0.014(3) 0.003(3)
C33A 0.027(5) 0.060(5) 0.042(4) 0.011(3) 0.016(3) 0.000(4)
C34A 0.041(5) 0.060(5) 0.046(4) 0.014(3) 0.022(4) 0.002(4)
C35A 0.041(5) 0.063(5) 0.053(5) 0.014(3) 0.023(4) 0.002(4)
C36A 0.038(5) 0.052(5) 0.051(4) 0.020(3) 0.020(3) 0.006(4)
C37A 0.036(5) 0.047(4) 0.051(4) 0.017(3) 0.020(3) 0.007(3)
C38A 0.040(5) 0.059(5) 0.054(5) 0.009(4) 0.025(4) 0.002(4)
C39A 0.049(6) 0.086(10) 0.072(8) -0.002(7) 0.036(6) -0.002(7)
C40A 0.051(6) 0.075(8) 0.100(10) -0.003(7) 0.043(6) -0.006(6)
C41A 0.044(5) 0.050(5) 0.052(5) 0.016(3) 0.021(4) 0.014(3)
C42A 0.057(7) 0.053(5) 0.070(9) 0.014(5) 0.028(7) 0.008(5)
C43A 0.054(6) 0.065(7) 0.073(10) 0.016(7) 0.034(7) 0.014(5)

loop_
_atom_type_symbol
_atom_type_description
_atom_type_scat_dispersion_real
_atom_type_scat_dispersion_imag
_atom_type_scat_source
C C 0.0033 0.0016 'International Tables Vol C Tables 4.2.6.8 and 6.1.1.4'
H H 0.0000 0.0000 'International Tables Vol C Tables 4.2.6.8 and 6.1.1.4'
B B 0.0013 0.0007 'International Tables Vol C Tables 4.2.6.8 and 6.1.1.4'
N N 0.0061 0.0033 'International Tables Vol C Tables 4.2.6.8 and 6.1.1.4'
F F 0.0171 0.0103 'International Tables Vol C Tables 4.2.6.8 and 6.1.1.4'
Sb Sb -0.5866 1.5461 'International Tables Vol C Tables 4.2.6.8 and 6.1.1.4'
Au Au -2.0133 8.8022 'International Tables Vol C Tables 4.2.6.8 and 6.1.1.4'

loop_
_exptl_crystal_face_index_h
_exptl_crystal_face_index_k
_exptl_crystal_face_index_l
_exptl_crystal_face_perp_dist
0 -1 0 0.060
0 1 0 0.100
0 1 1 0.160
0 1 -1 0.156
1 0 0 0.085
-1 0 0 0.120
1 0 -1 0.123
-1 0 1 0.086

loop_
_geom_angle_atom_site_label_1
_geom_angle_atom_site_label_2
_geom_angle_atom_site_label_3
_geom_angle
C17 Au1 Sb1 175.8(3)
C1 Sb1 N1 73.6(3)
C1 Sb1 N2 72.3(3)
N1 Sb1 N2 145.9(3)
C1 Sb1 Au1 96.0(2)
N1 Sb1 Au1 92.19(17)
N2 Sb1 Au1 92.28(19)
C13 C15 H15A 109.0
C13 C15 H15B 109.7
H15A C15 H15B 109.5
C13 C15 H15C 109.7
H15A C15 H15C 109.5
H15B C15 H15C 109.5
C7 N1 C8 121.8(9)
C7 N1 Sb1 112.8(7)
C8 N1 Sb1 125.1(7)
N1 C8 C11 115.2(10)
N1 C8 C10 106.8(8)
C11 C8 C10 109.8(10)
N1 C8 C9 106.2(9)
C11 C8 C9 111.1(10)
C10 C8 C9 107.2(10)
C6 C1 C2 121.3(10)
C6 C1 Sb1 120.2(7)
C2 C1 Sb1 118.5(8)
N1 C7 C2 118.2(9)
N1 C7 H7 121.0
C2 C7 H7 120.7
C21 C20 C25 122.5(9)
C21 C20 N3 118.4(8)
C25 C20 N3 119.1(8)
C20 C25 C24 117.1(9)
C20 C25 C29 122.4(8)
C24 C25 C29 120.4(9)
C22 C21 C20 118.2(9)
C22 C21 C26 119.6(9)
C20 C21 C26 122.2(9)
C23 C24 C25 121.4(10)
C23 C24 H24 119.0
C25 C24 H24 119.6
C12 N2 C13 120.8(11)
C12 N2 Sb1 112.3(7)
C13 N2 Sb1 126.8(8)
C19 C18 N3 107.0(8)
C19 C18 H18 126.6
N3 C18 H18 126.4
C29 C31 H31A 110.0
C29 C31 H31B 109.5
H31A C31 H31B 109.5
C29 C31 H31C 108.9
H31A C31 H31C 109.5
H31B C31 H31C 109.5
C21 C22 C23 121.0(10)
C21 C22 H22 119.6
C23 C22 H22 119.4
C17 N3 C18 110.8(7)
C17 N3 C20 125.9(7)
C18 N3 C20 123.3(7)
C29 C30 H30A 109.3
C29 C30 H30B 109.5
H30A C30 H30B 109.5
C29 C30 H30C 109.6
H30A C30 H30C 109.5
H30B C30 H30C 109.5
C8 C9 H9A 109.3
C8 C9 H9B 109.6
H9A C9 H9B 109.5
C8 C9 H9C 109.5
H9A C9 H9C 109.5
H9B C9 H9C 109.5
N2 C12 C6 119.4(11)
N2 C12 H12 120.2
C6 C12 H12 120.4
C8 C11 H11A 109.3
C8 C11 H11B 109.7
H11A C11 H11B 109.5
C8 C11 H11C 109.4
H11A C11 H11C 109.5
H11B C11 H11C 109.5
C30 C29 C25 112.9(8)
C30 C29 C31 111.7(10)
C25 C29 C31 109.8(8)
C30 C29 H29 107.6
C25 C29 H29 107.4
C31 C29 H29 107.2
C24 C23 C22 119.8(10)
C24 C23 H23 120.4
C22 C23 H23 119.8
C13 C14 H14A 110.1
C13 C14 H14B 109.4
H14A C14 H14B 109.5
C13 C14 H14C 108.9
H14A C14 H14C 109.5
H14B C14 H14C 109.5
C5 C6 C1 119.5(10)
C5 C6 C12 124.9(11)
C1 C6 C12 115.7(10)
C6 C5 C4 119.2(12)
C6 C5 H5 120.4
C4 C5 H5 120.4
N2 C13 C15 107.2(8)
N2 C13 C14 113.1(11)
C15 C13 C14 108.9(11)
N2 C13 C16 106.2(10)
C15 C13 C16 108.9(11)
C14 C13 C16 112.4(12)
C3 C2 C1 118.7(10)
C3 C2 C7 124.5(9)
C1 C2 C7 116.8(9)
C8 C10 H10A 109.8
C8 C10 H10B 109.2
H10A C10 H10B 109.5
C8 C10 H10C 109.4
H10A C10 H10C 109.5
H10B C10 H10C 109.5
C21 C26 C27 112.5(9)
C21 C26 C28 110.1(9)
C27 C26 C28 111.0(10)
C21 C26 H26 107.8
C27 C26 H26 107.6
C28 C26 H26 107.6
C26 C28 H28A 109.5
C26 C28 H28B 109.4
H28A C28 H28B 109.5
C26 C28 H28C 109.6
H28A C28 H28C 109.5
H28B C28 H28C 109.5
C26 C27 H27A 109.6
C26 C27 H27B 109.1
H27A C27 H27B 109.5
C26 C27 H27C 109.8
H27A C27 H27C 109.5
H27B C27 H27C 109.5
C13 C16 H16A 109.4
C13 C16 H16B 109.6
H16A C16 H16B 109.5
C13 C16 H16C 109.4
H16A C16 H16C 109.5
H16B C16 H16C 109.5
C4 C3 C2 119.9(10)
C4 C3 H3 119.8
C2 C3 H3 120.3
N4 C17 N3 105.0(7)
N4 C17 Au1 128.2(7)
N3 C17 Au1 126.3(6)
C3 C4 C5 121.4(12)
C3 C4 H4 119.4
C5 C4 H4 119.2
F1 B1 F2 109.1(13)
F1 B1 F4 113.9(11)
F2 B1 F4 114.7(12)
F1 B1 F3 113.3(14)
F2 B1 F3 100.9(12)
F4 B1 F3 104.2(13)
C17 N4 C19 111.0(9)
C17 N4 C32A 128(2)
C19 N4 C32A 118(2)
C17 N4 C32 125.6(9)
C19 N4 C32 123.2(10)
C18 C19 N4 106.2(9)
C18 C19 H19 126.9
N4 C19 H19 126.9
C33 C32 C37 125.4(12)
C33 C32 N4 121.3(12)
C37 C32 N4 113.3(12)
C32 C33 C34 115.4(15)
C32 C33 C38 124.1(12)
C34 C33 C38 120.5(15)
C35 C34 C33 121.5(17)
C35 C34 H34 119.2
C33 C34 H34 119.2
C36 C35 C34 121.3(15)
C36 C35 H35 119.4
C34 C35 H35 119.4
C35 C36 C37 122.4(16)
C35 C36 H36 118.8
C37 C36 H36 118.8
C36 C37 C32 114.0(15)
C36 C37 C41 122.3(14)
C32 C37 C41 123.7(12)
C33 C38 C39 115.0(14)
C33 C38 C40 109.8(13)
C39 C38 C40 111.4(15)
C33 C38 H38 106.7
C39 C38 H38 106.7
C40 C38 H38 106.7
C38 C39 H39A 109.5
C38 C39 H39B 109.5
H39A C39 H39B 109.5
C38 C39 H39C 109.5
H39A C39 H39C 109.5
H39B C39 H39C 109.5
C38 C40 H40A 109.5
C38 C40 H40B 109.5
H40A C40 H40B 109.5
C38 C40 H40C 109.5
H40A C40 H40C 109.5
H40B C40 H40C 109.5
C37 C41 C43 111.9(13)
C37 C41 C42 114.3(14)
C43 C41 C42 109.1(13)
C37 C41 H41 107.0
C43 C41 H41 107.0
C42 C41 H41 107.0
C41 C42 H42A 109.5
C41 C42 H42B 109.5
H42A C42 H42B 109.5
C41 C42 H42C 109.5
H42A C42 H42C 109.5
H42B C42 H42C 109.5
C41 C43 H43A 109.5
C41 C43 H43B 109.5
H43A C43 H43B 109.5
C41 C43 H43C 109.5
H43A C43 H43C 109.5
H43B C43 H43C 109.5
C33A C32A C37A 126.1(18)
C33A C32A N4 106.5(19)
C37A C32A N4 127(2)
C32A C33A C34A 115.6(19)
C32A C33A C38A 125.5(19)
C34A C33A C38A 119(2)
C35A C34A C33A 120(2)
C35A C34A H34A 119.8
C33A C34A H34A 119.8
C36A C35A C34A 122(2)
C36A C35A H35A 119.0
C34A C35A H35A 119.0
C35A C36A C37A 123(2)
C35A C36A H36A 118.7
C37A C36A H36A 118.7
C36A C37A C32A 113.0(19)
C36A C37A C41A 123(2)
C32A C37A C41A 123.9(19)
C40A C38A C33A 111(2)
C40A C38A C39A 113(2)
C33A C38A C39A 115(2)
C40A C38A H38A 105.4
C33A C38A H38A 105.4
C39A C38A H38A 105.4
C38A C39A H39D 109.5
C38A C39A H39E 109.5
H39D C39A H39E 109.5
C38A C39A H39F 109.5
H39D C39A H39F 109.5
H39E C39A H39F 109.5
C38A C40A H40D 109.5
C38A C40A H40E 109.5
H40D C40A H40E 109.5
C38A C40A H40F 109.5
H40D C40A H40F 109.5
H40E C40A H40F 109.5
C37A C41A C43A 112(2)
C37A C41A C42A 115(2)
C43A C41A C42A 108(2)
C37A C41A H41A 107.0
C43A C41A H41A 107.0
C42A C41A H41A 107.0
C41A C42A H42D 109.5
C41A C42A H42E 109.5
H42D C42A H42E 109.5
C41A C42A H42F 109.5
H42D C42A H42F 109.5
H42E C42A H42F 109.5
C41A C43A H43D 109.5
C41A C43A H43E 109.5
H43D C43A H43E 109.5
C41A C43A H43F 109.5
H43D C43A H43F 109.5
H43E C43A H43F 109.5

loop_
_geom_bond_atom_site_label_1
_geom_bond_atom_site_label_2
_geom_bond_distance
Au1 C17 2.050(8)
Au1 Sb1 2.5850(8)
Sb1 C1 2.096(10)
Sb1 N1 2.360(8)
Sb1 N2 2.411(10)
C15 C13 1.509(14)
C15 H15A 0.9601
C15 H15B 0.9598
C15 H15C 0.9599
N1 C7 1.277(13)
N1 C8 1.484(14)
C8 C11 1.493(17)
C8 C10 1.515(14)
C8 C9 1.552(16)
C1 C6 1.388(15)
C1 C2 1.387(13)
C7 C2 1.445(15)
C7 H7 0.9301
C20 C21 1.378(14)
C20 C25 1.392(13)
C20 N3 1.441(11)
C25 C24 1.399(13)
C25 C29 1.522(13)
C21 C22 1.367(14)
C21 C26 1.522(13)
C24 C23 1.347(14)
C24 H24 0.9301
N2 C12 1.255(15)
N2 C13 1.493(13)
C18 C19 1.327(15)
C18 N3 1.395(10)
C18 H18 0.9299
C31 C29 1.523(15)
C31 H31A 0.9602
C31 H31B 0.9600
C31 H31C 0.9600
C22 C23 1.398(14)
C22 H22 0.9299
N3 C17 1.335(11)
C30 C29 1.511(14)
C30 H30A 0.9601
C30 H30B 0.9599
C30 H30C 0.9600
C9 H9A 0.9600
C9 H9B 0.9599
C9 H9C 0.9600
C12 C6 1.449(15)
C12 H12 0.9300
C11 H11A 0.9601
C11 H11B 0.9601
C11 H11C 0.9599
C29 H29 0.9800
C23 H23 0.9300
C14 C13 1.522(19)
C14 H14A 0.9602
C14 H14B 0.9602
C14 H14C 0.9599
C6 C5 1.371(16)
C5 C4 1.405(17)
C5 H5 0.9301
C13 C16 1.53(2)
C2 C3 1.398(15)
C10 H10A 0.9600
C10 H10B 0.9602
C10 H10C 0.9600
C26 C27 1.531(15)
C26 C28 1.525(16)
C26 H26 0.9801
C28 H28A 0.9602
C28 H28B 0.9599
C28 H28C 0.9600
C27 H27A 0.9601
C27 H27B 0.9599
C27 H27C 0.9600
C16 H16A 0.9600
C16 H16B 0.9600
C16 H16C 0.9601
F4 B1 1.359(14)
F2 B1 1.326(17)
F1 B1 1.319(17)
C3 C4 1.354(17)
C3 H3 0.9300
C17 N4 1.344(12)
C4 H4 0.9300
B1 F3 1.37(2)
N4 C19 1.396(13)
N4 C32A 1.47(2)
N4 C32 1.472(15)
C19 H19 0.9300
C32 C33 1.40(2)
C32 C37 1.42(2)
C33 C34 1.394(18)
C33 C38 1.49(2)
C34 C35 1.37(2)
C34 H34 0.9300
C35 C36 1.35(2)
C35 H35 0.9300
C36 C37 1.408(19)
C36 H36 0.9300
C37 C41 1.49(2)
C38 C39 1.49(2)
C38 C40 1.51(2)
C38 H38 0.9800
C39 H39A 0.9600
C39 H39B 0.9600
C39 H39C 0.9600
C40 H40A 0.9600
C40 H40B 0.9600
C40 H40C 0.9600
C41 C43 1.53(2)
C41 C42 1.54(2)
C41 H41 0.9800
C42 H42A 0.9600
C42 H42B 0.9600
C42 H42C 0.9600
C43 H43A 0.9600
C43 H43B 0.9600
C43 H43C 0.9600
C32A C33A 1.38(3)
C32A C37A 1.43(3)
C33A C34A 1.41(3)
C33A C38A 1.49(3)
C34A C35A 1.37(3)
C34A H34A 0.9300
C35A C36A 1.35(3)
C35A H35A 0.9300
C36A C37A 1.41(3)
C36A H36A 0.9300
C37A C41A 1.48(3)
C38A C40A 1.48(3)
C38A C39A 1.49(3)
C38A H38A 0.9800
C39A H39D 0.9600
C39A H39E 0.9600
C39A H39F 0.9600
C40A H40D 0.9600
C40A H40E 0.9600
C40A H40F 0.9600
C41A C43A 1.53(3)
C41A C42A 1.55(3)
C41A H41A 0.9800
C42A H42D 0.9600
C42A H42E 0.9600
C42A H42F 0.9600
C43A H43D 0.9600
C43A H43E 0.9600
C43A H43F 0.9600
